data_4306001
loop_
_publ_author_name
'Meaghan L. Clark'
'Robert L. Green'
'Olivia E. Johnson'
'Phillip E. Fanwick'
'David R. McMillin'

_publ_contact_author_address
;    Department of Chemistry
     Purdue University
     560 Oval Dr.
     W. Lafayette
     IN 47907-2084
     USA
;
_publ_contact_author_email pfanwick@purdue.edu
_publ_contact_author_fax 1(765)4940239
_publ_contact_author_name 'Phillip E. Fanwick'
_publ_contact_author_phone 1(765)4944572
_publ_section_title
;
DNA-Binding and Physical Studies of Pt(4'-NR2-trpy)CN+ Systems (trpy =
2,2':6',2''-Terpyridine)
;
_journal_name_full 'Inorganic Chemistry'
_journal_page_first 9410
_journal_page_last 9418
_journal_paper_doi 10.1021/ic8009354
_journal_volume 47
_journal_year 2008
_chemical_formula_moiety 'C20 H18 N5 Pt1,C1 F3 O3 S1'
_chemical_formula_sum 'C21 H18 F3 N5 O3 Pt S'
_chemical_formula_weight 672.56
_chemical_name_systematic ' ?'
_space_group_IT_number 2
_symmetry_cell_setting triclinic
_symmetry_space_group_name_Hall '-P 1'
_symmetry_space_group_name_H-M 'P -1'
_atom_type_scat_source 'International Tables for Crystallography (Vol C)'
_cell_angle_alpha 83.373(5)
_cell_angle_beta 88.923(5)
_cell_angle_gamma 85.215(8)
_cell_formula_units_Z 4
_cell_length_a 7.3286(9)
_cell_length_b 16.2604(19)
_cell_length_c 19.315(2)
_cell_measurement_reflns_used 13398
_cell_measurement_temperature 150
_cell_measurement_theta_max 22
_cell_measurement_theta_min 3
_cell_volume 2278.2(5)
_computing_cell_refinement DENZO/SCALEPACK_(Otwinowski,_1996)
_computing_data_collection Collect_(Nonius,_1998)
_computing_data_reduction DENZO/SCALEPACK_(Otwinowski,_1996)
_computing_molecular_graphics
;
    ORTEP (Johnson, 1976)
    PLATON (Spek, 1997)
;
_computing_structure_refinement SHELX97_(Sheldrick,_1997)
_computing_structure_solution Direct_methods_(Shelxs97,_Sheldrick,_1997)
_diffrn_ambient_temperature 150
_diffrn_measured_fraction_theta_max 0.8901
_diffrn_measurement_device_type Nonius_KappaCCD
_diffrn_measurement_method \w
_diffrn_radiation_monochromator 'graphite 002'
_diffrn_radiation_type MO-K\a
_diffrn_radiation_wavelength 0.71073
_diffrn_reflns_av_R_equivalents 0.185
_diffrn_reflns_limit_h_max 7
_diffrn_reflns_limit_h_min -7
_diffrn_reflns_limit_k_max 17
_diffrn_reflns_limit_k_min -17
_diffrn_reflns_limit_l_max 20
_diffrn_reflns_limit_l_min -20
_diffrn_reflns_number 13398
_diffrn_reflns_theta_max 22.71
_diffrn_reflns_theta_min 3.09
_exptl_absorpt_coefficient_mu 6.367
_exptl_absorpt_correction_T_max 0.8529
_exptl_absorpt_correction_T_min 0.8227
_exptl_absorpt_correction_type multi-scan_(Otwinowski_&_Minor,_1997)
_exptl_crystal_colour_primary yellow
_exptl_crystal_density_diffrn 1.961
_exptl_crystal_description needle
_exptl_crystal_F_000 1296
_exptl_crystal_size_max 0.35
_exptl_crystal_size_mid 0.09
_exptl_crystal_size_min 0.03
_refine_diff_density_max 2.82
_refine_diff_density_min -3.11
_refine_ls_extinction_method none
_refine_ls_goodness_of_fit_ref 1.013
_refine_ls_hydrogen_treatment constr
_refine_ls_matrix_type full
_refine_ls_number_parameters 612
_refine_ls_number_reflns 5492
_refine_ls_number_restraints 31
_refine_ls_R_factor_all 0.143
_refine_ls_R_factor_gt 0.099
_refine_ls_shift/su_max 0.000
_refine_ls_structure_factor_coef Fsqd
_refine_ls_weighting_details '1/[\s^2^(Fo^2^)+(0.1869P)^2^+0.0000P] where P=(Fo^2^+2Fc^2^)/3  '
_refine_ls_weighting_scheme calc
_refine_ls_wR_factor_gt 0.248
_refine_ls_wR_factor_ref 0.285
_reflns_number_gt 3411
_reflns_number_total 5492
_reflns_threshold_expression >2.0\s(I)
_cod_data_source_file ic8009354_si_001_1.cif
_cod_data_source_block PYRT
_cod_depositor_comments
;
The following automatic conversions were performed:
'_refine_ls_weighting_scheme' value 'calc ' changed to 'calc' according to
'/home/saulius/struct/CIF-dictionaries/cif_core.dic' dictionary named
'cif_core.dic' version 2.4.1 from 2010-06-29.

Automatic conversion script
Id: cif_fix_enum 1527 2010-12-29 10:47:43Z saulius 
;
_cod_original_formula_sum 'C21 H18 F3 N5 O3 Pt1 S1'
_cod_database_code 4306001

loop_
_symmetry_equiv_pos_as_xyz
'x, y, z'
'-x, -y, -z'

loop_
_atom_site_label
_atom_site_fract_x
_atom_site_fract_y
_atom_site_fract_z
_atom_site_U_iso_or_equiv
_atom_site_adp_type
_atom_site_occupancy
_atom_site_symmetry_multiplicity
_atom_site_calc_flag
_atom_site_refinement_flags
_atom_site_disorder_assembly
_atom_site_disorder_group
Pt(1) -0.32234(14) -0.10999(6) 0.00365(6) 0.0533(4) Uani 1 1 d . . .
Pt(2) 1.34029(14) 0.40911(6) 0.54750(5) 0.0494(4) Uani 1 1 d . . .
S(8) 0.6317(15) 0.1374(5) 0.3243(5) 0.077(3) Uani 1 1 d . . .
S(9A) 0.087(3) 0.6795(11) 0.1870(12) 0.073(8) Uani 0.47(3) 1 d PD . .
S(9B) 0.004(3) 0.6806(8) 0.2053(9) 0.056(6) Uani 0.53(3) 1 d PD A 2
F(81) 0.465(3) 0.0072(11) 0.3690(11) 0.096(6) Uani 1 1 d . . .
F(82) 0.375(3) 0.1127(15) 0.4175(13) 0.125(8) Uani 1 1 d . . .
F(83) 0.634(3) 0.0459(12) 0.4432(10) 0.101(7) Uani 1 1 d . . .
F(91A) -0.173(6) 0.612(2) 0.119(2) 0.092(14) Uiso 0.47(3) 1 d PD A 1
F(91B) -0.055(6) 0.601(2) 0.0901(18) 0.100(13) Uiso 0.53(3) 1 d PD A 2
F(92A) 0.108(6) 0.585(3) 0.110(2) 0.103(16) Uiso 0.47(3) 1 d PD A 1
F(92B) -0.235(7) 0.619(4) 0.169(3) 0.19(3) Uiso 0.53(3) 1 d PD A 2
F(93A) -0.062(5) 0.532(2) 0.2038(18) 0.077(12) Uiso 0.47(3) 1 d PD A 1
F(93B) 0.021(6) 0.5233(19) 0.1809(19) 0.097(13) Uiso 0.53(3) 1 d PD A 2
O(81) 0.487(4) 0.1583(15) 0.2751(13) 0.106(9) Uani 1 1 d . . .
O(82) 0.778(4) 0.0844(14) 0.2990(16) 0.109(9) Uani 1 1 d . . .
O(83) 0.676(4) 0.2048(13) 0.3582(11) 0.100(9) Uani 1 1 d . . .
O(91A) -0.014(3) 0.7536(15) 0.1560(11) 0.083(6) Uiso 0.47(3) 1 d PD A 1
O(91B) -0.014(3) 0.7536(15) 0.1560(11) 0.083(6) Uiso 0.53(3) 1 d PD A 2
O(92A) 0.101(8) 0.668(3) 0.258(2) 0.12(2) Uiso 0.47(3) 1 d PD A 1
O(92B) -0.133(5) 0.671(2) 0.2552(18) 0.068(11) Uiso 0.53(3) 1 d PD A 2
O(93A) 0.270(5) 0.662(3) 0.149(2) 0.093(17) Uiso 0.47(3) 1 d PD A 1
O(93B) 0.196(5) 0.657(2) 0.2356(19) 0.068(12) Uiso 0.53(3) 1 d PD A 2
N(1) -0.435(3) -0.2748(18) -0.0408(18) 0.090(10) Uani 1 1 d . . .
N(2) 1.508(3) 0.2335(17) 0.5976(13) 0.066(7) Uani 1 1 d . . .
N(11) -0.240(3) -0.0558(17) -0.0937(13) 0.061(7) Uani 1 1 d . . .
N(21) 1.258(3) 0.3927(14) 0.4508(11) 0.051(6) Uani 1 1 d . . .
N(111) -0.262(3) -0.0054(13) 0.0286(11) 0.045(5) Uani 1 1 d . . .
N(117) -0.375(4) -0.1261(14) 0.1079(13) 0.066(7) Uani 1 1 d . . .
N(191) -0.137(3) 0.2223(14) 0.0793(12) 0.059(6) Uani 1 1 d . . .
N(211) 1.244(3) 0.5241(13) 0.5143(11) 0.047(5) Uani 1 1 d . . .
N(217) 1.385(3) 0.4648(14) 0.6311(12) 0.052(6) Uani 1 1 d . . .
N(291) 1.062(3) 0.7589(13) 0.4485(13) 0.057(6) Uani 1 1 d . . .
C(1) -0.388(4) -0.218(2) -0.0237(18) 0.072(9) Uani 1 1 d . . .
C(2) 1.439(4) 0.2972(18) 0.5802(15) 0.054(7) Uani 1 1 d . . .
C(12) -0.236(4) -0.092(2) -0.1499(17) 0.069(9) Uani 1 1 d . . .
C(13) -0.167(4) -0.050(2) -0.2115(17) 0.074(10) Uani 1 1 d . . .
C(14) -0.123(4) 0.0307(17) -0.2126(16) 0.056(7) Uani 1 1 d . . .
C(15) -0.135(3) 0.0646(17) -0.1513(15) 0.052(7) Uani 1 1 d . . .
C(16) -0.187(3) 0.0227(19) -0.0891(16) 0.057(8) Uani 1 1 d . . .
C(17) -0.205(4) 0.0546(17) -0.0225(15) 0.054(7) Uani 1 1 d . . .
C(18) -0.160(3) 0.1299(15) -0.0069(14) 0.049(7) Uani 1 1 d . . .
C(19) -0.180(3) 0.1474(16) 0.0612(12) 0.044(6) Uani 1 1 d . . .
C(22) 1.273(4) 0.3176(16) 0.4225(16) 0.059(8) Uani 1 1 d . . .
C(23) 1.206(5) 0.317(2) 0.3579(19) 0.083(11) Uani 1 1 d . . .
C(24) 1.136(4) 0.391(3) 0.3186(16) 0.071(10) Uani 1 1 d . . .
C(25) 1.130(3) 0.4621(17) 0.3506(16) 0.052(7) Uani 1 1 d . . .
C(26) 1.184(3) 0.4646(17) 0.4140(12) 0.046(7) Uani 1 1 d . . .
C(27) 1.179(3) 0.5386(15) 0.4511(12) 0.038(6) Uani 1 1 d U . .
C(28) 1.115(3) 0.6191(19) 0.4252(14) 0.056(8) Uani 1 1 d . . .
C(29) 1.125(4) 0.6843(15) 0.4687(15) 0.054(8) Uani 1 1 d . . .
C(81) 0.525(5) 0.070(2) 0.3908(18) 0.079(9) Uani 1 1 d U . .
C(110) -0.248(4) 0.0876(17) 0.1131(16) 0.063(8) Uani 1 1 d . . .
C(111) -0.278(3) 0.0112(16) 0.0930(15) 0.049(7) Uani 1 1 d . . .
C(112) -0.349(3) -0.0634(18) 0.1385(15) 0.053(7) Uani 1 1 d . . .
C(113) -0.377(4) -0.0610(19) 0.2108(16) 0.062(8) Uani 1 1 d . . .
C(114) -0.444(4) -0.128(2) 0.2459(15) 0.073(10) Uani 1 1 d . . .
C(115) -0.476(5) -0.196(2) 0.212(2) 0.079(10) Uani 1 1 d . . .
C(116) -0.444(4) -0.1918(17) 0.1422(15) 0.056(7) Uani 1 1 d . . .
C(192) -0.086(3) 0.2900(16) 0.0261(14) 0.051(7) Uani 1 1 d . . .
C(193) -0.046(5) 0.357(2) 0.068(2) 0.084(11) Uani 1 1 d . . .
C(194) -0.157(8) 0.341(3) 0.129(2) 0.13(2) Uani 1 1 d . . .
C(195) -0.169(4) 0.2474(19) 0.1491(18) 0.071(9) Uani 1 1 d . . .
C(210) 1.197(4) 0.6612(13) 0.5360(12) 0.046(7) Uani 1 1 d . . .
C(211) 1.260(3) 0.5799(16) 0.5560(16) 0.051(7) Uani 1 1 d . . .
C(212) 1.345(3) 0.5430(19) 0.6277(16) 0.056(8) Uani 1 1 d . . .
C(213) 1.361(4) 0.5970(16) 0.6780(12) 0.047(6) Uani 1 1 d . . .
C(214) 1.453(4) 0.556(2) 0.7378(16) 0.065(8) Uani 1 1 d . . .
C(215) 1.495(4) 0.475(2) 0.7453(15) 0.067(9) Uani 1 1 d . . .
C(216) 1.470(4) 0.4284(18) 0.6907(15) 0.056(7) Uani 1 1 d . . .
C(292) 0.991(4) 0.7889(17) 0.3804(17) 0.067(9) Uani 1 1 d . . .
C(293) 0.896(4) 0.8756(18) 0.3877(16) 0.063(8) Uani 1 1 d . . .
C(294) 1.030(5) 0.9053(19) 0.4341(17) 0.075(9) Uani 1 1 d . . .
C(295) 1.083(5) 0.8271(18) 0.4879(16) 0.072(9) Uani 1 1 d . . .
C(91A) -0.058(9) 0.603(3) 0.162(3) 0.13(5) Uiso 0.47(3) 1 d PD A 1
C(91B) -0.025(7) 0.599(3) 0.150(3) 0.08(3) Uiso 0.53(3) 1 d PD A 2
H(12) -0.2783 -0.1459 -0.1498 0.082 Uiso 1 1 calc R . .
H(13) -0.1500 -0.0771 -0.2523 0.088 Uiso 1 1 calc R . .
H(14) -0.0863 0.0617 -0.2545 0.068 Uiso 1 1 calc R . .
H(15) -0.1060 0.1204 -0.1515 0.062 Uiso 1 1 calc R . .
H(18) -0.1160 0.1694 -0.0420 0.058 Uiso 1 1 calc R . .
H(22) 1.3280 0.2686 0.4477 0.070 Uiso 1 1 calc R . .
H(23) 1.2060 0.2655 0.3386 0.100 Uiso 1 1 calc R . .
H(24) 1.0948 0.3921 0.2721 0.085 Uiso 1 1 calc R . .
H(25) 1.0827 0.5126 0.3250 0.062 Uiso 1 1 calc R . .
H(28) 1.0650 0.6305 0.3797 0.067 Uiso 1 1 calc R . .
H(110) -0.2706 0.0999 0.1595 0.075 Uiso 1 1 calc R . .
H(113) -0.3506 -0.0144 0.2332 0.074 Uiso 1 1 calc R . .
H(114) -0.4693 -0.1289 0.2944 0.088 Uiso 1 1 calc R . .
H(115) -0.5194 -0.2443 0.2370 0.095 Uiso 1 1 calc R . .
H(116) -0.4720 -0.2366 0.1178 0.067 Uiso 1 1 calc R . .
H(19A) 0.0223 0.2718 -0.0011 0.061 Uiso 1 1 calc R . .
H(19B) -0.1889 0.3083 -0.0062 0.061 Uiso 1 1 calc R . .
H(19C) 0.0860 0.3538 0.0793 0.100 Uiso 1 1 calc R . .
H(19D) -0.0812 0.4127 0.0424 0.100 Uiso 1 1 calc R . .
H(19E) -0.2816 0.3681 0.1201 0.159 Uiso 1 1 calc R . .
H(19F) -0.1046 0.3651 0.1679 0.159 Uiso 1 1 calc R . .
H(19G) -0.0727 0.2230 0.1823 0.085 Uiso 1 1 calc R . .
H(19H) -0.2912 0.2345 0.1681 0.085 Uiso 1 1 calc R . .
H(210) 1.2025 0.7017 0.5675 0.055 Uiso 1 1 calc R . .
H(213) 1.3160 0.6539 0.6728 0.056 Uiso 1 1 calc R . .
H(214) 1.4847 0.5879 0.7734 0.078 Uiso 1 1 calc R . .
H(215) 1.5433 0.4487 0.7883 0.080 Uiso 1 1 calc R . .
H(216) 1.5128 0.3713 0.6948 0.067 Uiso 1 1 calc R . .
H(29A) 0.9025 0.7515 0.3660 0.081 Uiso 1 1 calc R . .
H(29B) 1.0913 0.7926 0.3455 0.081 Uiso 1 1 calc R . .
H(29C) 0.8849 0.9106 0.3423 0.075 Uiso 1 1 calc R . .
H(29D) 0.7733 0.8724 0.4099 0.075 Uiso 1 1 calc R . .
H(29E) 0.9743 0.9520 0.4580 0.090 Uiso 1 1 calc R . .
H(29F) 1.1391 0.9234 0.4073 0.090 Uiso 1 1 calc R . .
H(29G) 1.2105 0.8269 0.5039 0.087 Uiso 1 1 calc R . .
H(29H) 0.9995 0.8254 0.5289 0.087 Uiso 1 1 calc R . .

loop_
_atom_site_aniso_label
_atom_site_aniso_U_11
_atom_site_aniso_U_22
_atom_site_aniso_U_33
_atom_site_aniso_U_12
_atom_site_aniso_U_13
_atom_site_aniso_U_23
Pt(1) 0.0441(7) 0.0406(7) 0.0761(9) -0.0174(5) -0.0046(6) -0.0002(6)
Pt(2) 0.0457(7) 0.0410(7) 0.0617(8) -0.0206(5) 0.0049(5) 0.0047(5)
S(8) 0.108(7) 0.054(5) 0.074(5) -0.030(5) -0.015(5) -0.002(4)
S(9A) 0.075(18) 0.080(15) 0.069(13) -0.010(13) -0.005(13) -0.015(10)
S(9B) 0.037(10) 0.032(8) 0.097(16) -0.005(6) -0.015(9) 0.003(8)
F(81) 0.096(14) 0.057(12) 0.141(18) -0.040(11) 0.011(13) -0.012(11)
F(82) 0.116(18) 0.102(18) 0.16(2) -0.025(15) 0.056(16) -0.011(15)
F(83) 0.152(19) 0.068(12) 0.081(13) -0.042(12) -0.042(13) 0.032(10)
O(81) 0.13(2) 0.082(18) 0.11(2) -0.032(17) -0.011(19) 0.011(16)
O(82) 0.102(19) 0.042(13) 0.18(3) -0.014(14) 0.037(19) -0.004(15)
O(83) 0.19(3) 0.048(13) 0.068(14) -0.051(15) -0.041(15) 0.008(11)
N(1) 0.041(15) 0.067(18) 0.17(3) -0.039(14) 0.014(16) -0.033(19)
N(2) 0.048(14) 0.068(18) 0.077(17) -0.009(13) 0.011(13) 0.013(14)
N(11) 0.024(11) 0.087(19) 0.072(16) -0.028(12) -0.005(11) 0.006(14)
N(21) 0.027(11) 0.056(15) 0.068(15) -0.005(10) 0.008(10) 0.001(12)
N(111) 0.039(12) 0.048(13) 0.051(14) -0.020(11) -0.002(10) 0.000(11)
N(117) 0.090(19) 0.043(14) 0.073(17) -0.043(14) -0.001(14) -0.021(13)
N(191) 0.065(15) 0.043(14) 0.068(16) -0.010(12) 0.004(13) 0.007(12)
N(211) 0.043(12) 0.038(13) 0.055(13) -0.020(10) -0.002(10) 0.021(11)
N(217) 0.032(11) 0.046(14) 0.072(15) -0.012(11) 0.024(11) 0.022(12)
N(291) 0.049(13) 0.033(14) 0.090(18) -0.009(11) -0.003(13) -0.014(13)
C(1) 0.045(17) 0.07(2) 0.10(3) -0.031(16) -0.029(17) 0.014(19)
C(2) 0.038(15) 0.047(17) 0.08(2) -0.026(14) 0.014(14) 0.011(15)
C(12) 0.07(2) 0.07(2) 0.08(2) -0.029(17) -0.025(17) -0.037(18)
C(13) 0.050(18) 0.09(3) 0.08(2) 0.018(18) 0.012(16) -0.006(19)
C(14) 0.054(17) 0.038(16) 0.08(2) 0.002(14) -0.004(15) -0.005(15)
C(15) 0.023(13) 0.049(16) 0.09(2) -0.020(12) 0.019(13) -0.023(16)
C(16) 0.024(13) 0.06(2) 0.09(2) -0.003(14) -0.006(14) -0.019(17)
C(17) 0.048(16) 0.050(17) 0.072(19) -0.014(14) -0.023(14) -0.022(15)
C(18) 0.046(15) 0.029(14) 0.070(19) -0.020(12) -0.018(14) 0.010(13)
C(19) 0.048(15) 0.046(16) 0.038(15) -0.006(13) -0.001(12) 0.003(12)
C(22) 0.070(19) 0.031(16) 0.07(2) -0.029(14) 0.018(16) 0.006(14)
C(23) 0.12(3) 0.06(2) 0.08(2) -0.07(2) 0.02(2) -0.019(19)
C(24) 0.051(18) 0.12(3) 0.051(18) -0.02(2) 0.010(14) -0.02(2)
C(25) 0.026(13) 0.041(16) 0.08(2) 0.002(12) 0.025(14) 0.000(15)
C(26) 0.048(15) 0.063(19) 0.028(14) -0.032(14) 0.004(12) 0.009(12)
C(27) 0.038(6) 0.038(6) 0.039(6) -0.004(2) -0.001(2) -0.005(2)
C(28) 0.042(15) 0.08(2) 0.043(15) -0.029(15) -0.007(12) 0.010(15)
C(29) 0.057(17) 0.026(15) 0.08(2) -0.032(13) -0.022(15) 0.015(14)
C(81) 0.079(10) 0.078(10) 0.079(10) -0.007(2) -0.001(2) -0.009(2)
C(110) 0.067(19) 0.047(17) 0.08(2) -0.030(15) 0.021(16) -0.022(15)
C(111) 0.031(13) 0.045(16) 0.07(2) -0.014(12) -0.010(13) 0.005(14)
C(112) 0.023(13) 0.059(19) 0.07(2) -0.001(13) -0.006(13) 0.014(16)
C(113) 0.043(15) 0.059(19) 0.08(2) -0.014(14) -0.012(15) 0.028(16)
C(114) 0.052(17) 0.11(3) 0.046(17) -0.009(19) 0.015(14) 0.037(18)
C(115) 0.08(2) 0.043(19) 0.11(3) -0.033(17) 0.00(2) 0.018(18)
C(116) 0.062(18) 0.044(17) 0.062(19) -0.017(14) -0.007(15) 0.006(14)
C(192) 0.034(13) 0.045(16) 0.074(18) -0.016(12) 0.012(13) 0.002(14)
C(193) 0.07(2) 0.05(2) 0.13(3) -0.002(17) -0.01(2) 0.01(2)
C(194) 0.19(5) 0.10(3) 0.12(4) -0.08(3) 0.07(3) -0.03(3)
C(195) 0.042(16) 0.06(2) 0.12(3) -0.031(15) 0.014(16) -0.050(19)
C(210) 0.083(19) 0.015(12) 0.041(14) -0.030(12) 0.006(13) 0.007(10)
C(211) 0.023(12) 0.039(16) 0.09(2) -0.018(11) -0.002(13) -0.006(15)
C(212) 0.026(13) 0.06(2) 0.09(2) -0.032(14) 0.007(13) -0.017(17)
C(213) 0.062(17) 0.045(15) 0.036(14) -0.022(13) -0.018(12) 0.003(12)
C(214) 0.044(16) 0.08(2) 0.08(2) -0.008(16) -0.016(15) -0.031(18)
C(215) 0.07(2) 0.07(2) 0.054(18) -0.036(18) -0.028(15) 0.020(16)
C(216) 0.041(15) 0.048(17) 0.08(2) -0.017(13) -0.014(15) 0.004(16)
C(292) 0.08(2) 0.037(16) 0.09(2) -0.029(15) -0.014(18) -0.016(16)
C(293) 0.064(19) 0.058(19) 0.07(2) -0.027(15) -0.008(15) -0.013(15)
C(294) 0.08(2) 0.051(19) 0.09(2) -0.005(17) -0.008(19) -0.007(17)
C(295) 0.09(2) 0.056(19) 0.07(2) -0.005(17) -0.047(18) -0.005(16)

loop_
_atom_type_symbol
_atom_type_radius_bond
Pt 1.30
S 1.02
F 0.72
O 0.73
N 0.75
C 0.77
H 0.32

loop_
_geom_angle_atom_site_label_1
_geom_angle_atom_site_label_2
_geom_angle_atom_site_label_3
_geom_angle
_geom_angle_site_symmetry_1
_geom_angle_site_symmetry_2
_geom_angle_site_symmetry_3
_geom_angle_publ_flag
N111 Pt1 C1 179.1(10) . . . ?
N111 Pt1 N117 79.9(9) . . . ?
C1 Pt1 N117 100.7(12) . . . ?
N111 Pt1 N11 80.6(10) . . . ?
C1 Pt1 N11 98.9(12) . . . ?
N117 Pt1 N11 160.4(9) . . . ?
C2 Pt2 N211 179.0(9) . . . ?
C2 Pt2 N217 99.5(11) . . . ?
N211 Pt2 N217 80.0(9) . . . ?
C2 Pt2 N21 100.4(11) . . . ?
N211 Pt2 N21 80.1(9) . . . ?
N217 Pt2 N21 160.1(9) . . . ?
O83 S8 O81 113.3(16) . . . ?
O83 S8 O82 118.5(18) . . . ?
O81 S8 O82 112.6(18) . . . ?
O83 S8 C81 104.6(16) . . . ?
O81 S8 C81 102.0(16) . . . ?
O82 S8 C81 103.4(16) . . . ?
S9B S9A O93B 101(4) . . . ?
S9B S9A O92A 65(4) . . . ?
O93B S9A O92A 37(3) . . . ?
S9B S9A O91A 75.5(15) . . . ?
O93B S9A O91A 140(3) . . . ?
O92A S9A O91A 118(3) . . . ?
S9B S9A O93A 171(3) . . . ?
O93B S9A O93A 77(2) . . . ?
O92A S9A O93A 113(3) . . . ?
O91A S9A O93A 112(2) . . . ?
S9B S9A C91A 68(3) . . . ?
O93B S9A C91A 117(3) . . . ?
O92A S9A C91A 107(3) . . . ?
O91A S9A C91A 99(2) . . . ?
O93A S9A C91A 105(2) . . . ?
S9B S9A C91B 79(3) . . . ?
O93B S9A C91B 117(3) . . . ?
O92A S9A C91B 114(3) . . . ?
O91A S9A C91B 101.7(19) . . . ?
O93A S9A C91B 94(3) . . . ?
C91A S9A C91B 11(3) . . . ?
S9B S9A O92B 10(2) . . . ?
O93B S9A O92B 91(2) . . . ?
O92A S9A O92B 55(2) . . . ?
O91A S9A O92B 84.4(17) . . . ?
O93A S9A O92B 164(2) . . . ?
C91A S9A O92B 71(2) . . . ?
C91B S9A O92B 82(2) . . . ?
F91A C91A F93A 113(5) . . . ?
F91A C91A F92A 95(4) . . . ?
F93A C91A F92A 103(4) . . . ?
F91A C91A S9A 128(4) . . . ?
F93A C91A S9A 117(4) . . . ?
F92A C91A S9A 82(3) . . . ?
S9A S9B O92B 165(3) . . . ?
S9A S9B O93B 53(3) . . . ?
O92B S9B O93B 112(2) . . . ?
S9A S9B C91B 79(3) . . . ?
O92B S9B C91B 104(2) . . . ?
O93B S9B C91B 103.0(19) . . . ?
S9B O92B S9A 5.0(10) . . . ?
S9A O93B S9B 26.5(14) . . . ?
F91B C91B F93B 114(5) . . . ?
F91B C91B F92B 93(4) . . . ?
F93B C91B F92B 106(4) . . . ?
F91B C91B S9A 123(4) . . . ?
F93B C91B S9A 113(3) . . . ?
F92B C91B S9A 103(4) . . . ?
F91B C91B S9B 132(4) . . . ?
F93B C91B S9B 114(4) . . . ?
F92B C91B S9B 82(3) . . . ?
S9A C91B S9B 22.1(9) . . . ?
C12 N11 C16 125(3) . . . ?
C12 N11 Pt1 124(2) . . . ?
C16 N11 Pt1 111(2) . . . ?
C26 N21 C22 122(2) . . . ?
C26 N21 Pt2 113.1(18) . . . ?
C22 N21 Pt2 125.3(19) . . . ?
C111 N111 C17 120(2) . . . ?
C111 N111 Pt1 120.6(18) . . . ?
C17 N111 Pt1 119.9(17) . . . ?
C112 N117 C116 121(3) . . . ?
C112 N117 Pt1 114(2) . . . ?
C116 N117 Pt1 125.5(19) . . . ?
C19 N191 C195 123(2) . . . ?
C19 N191 C192 122(2) . . . ?
C195 N191 C192 114(2) . . . ?
C211 N211 C27 125(2) . . . ?
C211 N211 Pt2 116.7(18) . . . ?
C27 N211 Pt2 117.9(18) . . . ?
C212 N217 C216 116(3) . . . ?
C212 N217 Pt2 118(2) . . . ?
C216 N217 Pt2 126(2) . . . ?
C29 N291 C295 123(2) . . . ?
C29 N291 C292 126(2) . . . ?
C295 N291 C292 110(2) . . . ?
N1 C1 Pt1 175(3) . . . ?
N2 C2 Pt2 175(2) . . . ?
N11 C12 C13 118(3) . . . ?
N11 C12 H12 121.00 . . . ?
C13 C12 H12 121.00 . . . ?
C14 C13 C12 120(3) . . . ?
C14 C13 H13 119.80 . . . ?
C12 C13 H13 119.80 . . . ?
C15 C14 C13 117(3) . . . ?
C15 C14 H14 121.30 . . . ?
C13 C14 H14 121.30 . . . ?
C14 C15 C16 124(3) . . . ?
C14 C15 H15 118.10 . . . ?
C16 C15 H15 118.10 . . . ?
C15 C16 N11 115(3) . . . ?
C15 C16 C17 127(3) . . . ?
N11 C16 C17 118(3) . . . ?
C18 C17 N111 122(3) . . . ?
C18 C17 C16 127(3) . . . ?
N111 C17 C16 111(2) . . . ?
C17 C18 C19 118(3) . . . ?
C17 C18 H18 120.80 . . . ?
C19 C18 H18 120.80 . . . ?
N191 C19 C18 120(2) . . . ?
N191 C19 C110 120(2) . . . ?
C18 C19 C110 120(2) . . . ?
C23 C22 N21 118(3) . . . ?
C23 C22 H22 121.00 . . . ?
N21 C22 H22 121.00 . . . ?
C22 C23 C24 121(3) . . . ?
C22 C23 H23 119.70 . . . ?
C24 C23 H23 119.70 . . . ?
C25 C24 C23 117(3) . . . ?
C25 C24 H24 121.50 . . . ?
C23 C24 H24 121.50 . . . ?
C26 C25 C24 124(3) . . . ?
C26 C25 H25 118.00 . . . ?
C24 C25 H25 118.00 . . . ?
C25 C26 N21 119(3) . . . ?
C25 C26 C27 126(3) . . . ?
N21 C26 C27 115(2) . . . ?
N211 C27 C28 120(2) . . . ?
N211 C27 C26 114(2) . . . ?
C28 C27 C26 126(2) . . . ?
C27 C28 C29 119(2) . . . ?
C27 C28 H28 120.70 . . . ?
C29 C28 H28 120.70 . . . ?
N291 C29 C210 122(3) . . . ?
N291 C29 C28 121(3) . . . ?
C210 C29 C28 117(2) . . . ?
F81 C81 F83 109(3) . . . ?
F81 C81 F82 105(3) . . . ?
F83 C81 F82 106(3) . . . ?
F81 C81 S8 114(3) . . . ?
F83 C81 S8 112(3) . . . ?
F82 C81 S8 110(2) . . . ?
C111 C110 C19 117(3) . . . ?
C111 C110 H110 121.40 . . . ?
C19 C110 H110 121.40 . . . ?
N111 C111 C110 123(3) . . . ?
N111 C111 C112 109(2) . . . ?
C110 C111 C112 127(3) . . . ?
N117 C112 C113 123(3) . . . ?
N117 C112 C111 116(3) . . . ?
C113 C112 C111 120(3) . . . ?
C114 C113 C112 116(3) . . . ?
C114 C113 H113 121.80 . . . ?
C112 C113 H113 121.80 . . . ?
C113 C114 C115 120(3) . . . ?
C113 C114 H114 119.80 . . . ?
C115 C114 H114 119.80 . . . ?
C116 C115 C114 119(3) . . . ?
C116 C115 H115 120.70 . . . ?
C114 C115 H115 120.70 . . . ?
N117 C116 C115 121(3) . . . ?
N117 C116 H116 119.60 . . . ?
C115 C116 H116 119.60 . . . ?
C193 C192 N191 104(2) . . . ?
C193 C192 H19A 111.00 . . . ?
N191 C192 H19A 111.00 . . . ?
C193 C192 H19B 111.00 . . . ?
N191 C192 H19B 111.00 . . . ?
H19A C192 H19B 109.00 . . . ?
C194 C193 C192 102(3) . . . ?
C194 C193 H19C 111.30 . . . ?
C192 C193 H19C 111.30 . . . ?
C194 C193 H19D 111.30 . . . ?
C192 C193 H19D 111.30 . . . ?
H19C C193 H19D 109.20 . . . ?
C193 C194 C195 112(3) . . . ?
C193 C194 H19E 109.20 . . . ?
C195 C194 H19E 109.20 . . . ?
C193 C194 H19F 109.20 . . . ?
C195 C194 H19F 109.20 . . . ?
H19E C194 H19F 107.90 . . . ?
N191 C195 C194 97(3) . . . ?
N191 C195 H19G 112.40 . . . ?
C194 C195 H19G 112.40 . . . ?
N191 C195 H19H 112.40 . . . ?
C194 C195 H19H 112.40 . . . ?
H19G C195 H19H 110.00 . . . ?
C211 C210 C29 120(2) . . . ?
C211 C210 H210 120.00 . . . ?
C29 C210 H210 120.00 . . . ?
N211 C211 C210 120(3) . . . ?
N211 C211 C212 113(2) . . . ?
C210 C211 C212 127(3) . . . ?
N217 C212 C213 130(3) . . . ?
N217 C212 C211 112(2) . . . ?
C213 C212 C211 118(3) . . . ?
C212 C213 C214 111(3) . . . ?
C212 C213 H213 124.30 . . . ?
C214 C213 H213 124.30 . . . ?
C215 C214 C213 122(3) . . . ?
C215 C214 H214 119.20 . . . ?
C213 C214 H214 119.20 . . . ?
C214 C215 C216 121(3) . . . ?
C214 C215 H215 119.70 . . . ?
C216 C215 H215 119.70 . . . ?
N217 C216 C215 120(3) . . . ?
N217 C216 H216 120.00 . . . ?
C215 C216 H216 120.00 . . . ?
N291 C292 C293 105(2) . . . ?
N291 C292 H29A 110.70 . . . ?
C293 C292 H29A 110.70 . . . ?
N291 C292 H29B 110.70 . . . ?
C293 C292 H29B 110.70 . . . ?
H29A C292 H29B 108.80 . . . ?
C294 C293 C292 99(2) . . . ?
C294 C293 H29C 112.00 . . . ?
C292 C293 H29C 112.00 . . . ?
C294 C293 H29D 112.00 . . . ?
C292 C293 H29D 112.00 . . . ?
H29C C293 H29D 109.70 . . . ?
C293 C294 C295 104(2) . . . ?
C293 C294 H29E 111.00 . . . ?
C295 C294 H29E 111.00 . . . ?
C293 C294 H29F 111.00 . . . ?
C295 C294 H29F 111.00 . . . ?
H29E C294 H29F 109.00 . . . ?
N291 C295 C294 103(2) . . . ?
N291 C295 H29G 111.20 . . . ?
C294 C295 H29G 111.20 . . . ?
N291 C295 H29H 111.20 . . . ?
C294 C295 H29H 111.20 . . . ?
H29G C295 H29H 109.10 . . . ?

loop_
_geom_bond_atom_site_label_1
_geom_bond_atom_site_label_2
_geom_bond_distance
_geom_bond_site_symmetry_1
_geom_bond_site_symmetry_2
_geom_bond_publ_flag
Pt1 N111 1.91(2) . . ?
Pt1 C1 2.00(4) . . ?
Pt1 N117 2.03(2) . . ?
Pt1 N11 2.08(2) . . ?
Pt2 C2 1.94(3) . . ?
Pt2 N211 1.98(2) . . ?
Pt2 N217 1.99(3) . . ?
Pt2 N21 2.03(2) . . ?
S8 O83 1.40(2) . . ?
S8 O81 1.43(3) . . ?
S8 O82 1.43(3) . . ?
S8 C81 1.80(4) . . ?
S9A S9B 0.70(2) . . ?
S9A O93B 1.24(4) . . ?
S9A O92A 1.37(4) . . ?
S9A O91A 1.44(3) . . ?
S9A O93A 1.54(4) . . ?
S9A C91A 1.82(5) . . ?
S9A C91B 1.82(5) . . ?
S9A O92B 2.06(4) . . ?
F91A C91A 1.18(5) . . ?
F92A C91A 1.59(7) . . ?
F93A C91A 1.32(5) . . ?
S9B O92B 1.38(4) . . ?
S9B O93B 1.54(4) . . ?
S9B C91B 1.82(5) . . ?
F91B C91B 1.18(5) . . ?
F92B C91B 1.59(7) . . ?
F93B C91B 1.33(5) . . ?
F81 C81 1.27(4) . . ?
F82 C81 1.37(4) . . ?
F83 C81 1.31(4) . . ?
N1 C1 1.09(4) . . ?
N2 C2 1.13(3) . . ?
N11 C12 1.30(3) . . ?
N11 C16 1.38(4) . . ?
N21 C26 1.37(3) . . ?
N21 C22 1.39(3) . . ?
N111 C111 1.30(3) . . ?
N111 C17 1.39(4) . . ?
N117 C112 1.27(4) . . ?
N117 C116 1.32(3) . . ?
N191 C19 1.37(3) . . ?
N191 C195 1.46(4) . . ?
N191 C192 1.48(3) . . ?
N211 C211 1.29(3) . . ?
N211 C27 1.31(3) . . ?
N217 C212 1.28(3) . . ?
N217 C216 1.37(3) . . ?
N291 C29 1.28(3) . . ?
N291 C295 1.44(3) . . ?
N291 C292 1.44(4) . . ?
C12 C13 1.41(4) . . ?
C12 H12 0.9500 . . ?
C13 C14 1.37(4) . . ?
C13 H13 0.9500 . . ?
C14 C15 1.36(4) . . ?
C14 H14 0.9500 . . ?
C15 C16 1.37(4) . . ?
C15 H15 0.9500 . . ?
C16 C17 1.44(4) . . ?
C17 C18 1.36(3) . . ?
C18 C19 1.38(4) . . ?
C18 H18 0.9500 . . ?
C19 C110 1.43(4) . . ?
C22 C23 1.35(4) . . ?
C22 H22 0.9500 . . ?
C23 C24 1.42(5) . . ?
C23 H23 0.9500 . . ?
C24 C25 1.36(4) . . ?
C24 H24 0.9500 . . ?
C25 C26 1.30(4) . . ?
C25 H25 0.9500 . . ?
C26 C27 1.47(3) . . ?
C27 C28 1.39(4) . . ?
C28 C29 1.43(4) . . ?
C28 H28 0.9500 . . ?
C29 C210 1.41(4) . . ?
C110 C111 1.38(4) . . ?
C110 H110 0.9500 . . ?
C111 C112 1.53(4) . . ?
C112 C113 1.41(4) . . ?
C113 C114 1.34(4) . . ?
C113 H113 0.9500 . . ?
C114 C115 1.39(5) . . ?
C114 H114 0.9500 . . ?
C115 C116 1.36(4) . . ?
C115 H115 0.9500 . . ?
C116 H116 0.9500 . . ?
C192 C193 1.48(4) . . ?
C192 H19A 0.9900 . . ?
C192 H19B 0.9900 . . ?
C193 C194 1.44(5) . . ?
C193 H19C 0.9900 . . ?
C193 H19D 0.9900 . . ?
C194 C195 1.53(5) . . ?
C194 H19E 0.9900 . . ?
C194 H19F 0.9900 . . ?
C195 H19G 0.9900 . . ?
C195 H19H 0.9900 . . ?
C210 C211 1.38(3) . . ?
C210 H210 0.9500 . . ?
C211 C212 1.56(4) . . ?
C212 C213 1.40(4) . . ?
C213 C214 1.42(4) . . ?
C213 H213 0.9500 . . ?
C214 C215 1.32(4) . . ?
C214 H214 0.9500 . . ?
C215 C216 1.39(4) . . ?
C215 H215 0.9500 . . ?
C216 H216 0.9500 . . ?
C292 C293 1.54(4) . . ?
C292 H29A 0.9900 . . ?
C292 H29B 0.9900 . . ?
C293 C294 1.49(4) . . ?
C293 H29C 0.9900 . . ?
C293 H29D 0.9900 . . ?
C294 C295 1.57(4) . . ?
C294 H29E 0.9900 . . ?
C294 H29F 0.9900 . . ?
C295 H29G 0.9900 . . ?
C295 H29H 0.9900 . . ?

loop_
_geom_torsion_atom_site_label_1
_geom_torsion_atom_site_label_2
_geom_torsion_atom_site_label_3
_geom_torsion_atom_site_label_4
_geom_torsion
_geom_torsion_site_symmetry_1
_geom_torsion_site_symmetry_2
_geom_torsion_site_symmetry_3
_geom_torsion_site_symmetry_4
_geom_torsion_publ_flag
S(9B) S(9A) C(91A) F(91A) 87(5) . . . . ?
O(93B) S(9A) C(91A) F(91A) 178(5) . . . . ?
O(92A) S(9A) C(91A) F(91A) 140(5) . . . . ?
O(91A) S(9A) C(91A) F(91A) 17(5) . . . . ?
O(93A) S(9A) C(91A) F(91A) -99(5) . . . . ?
C(91B) S(9A) C(91A) F(91A) -87(7) . . . . ?
O(92B) S(9A) C(91A) F(91A) 98(5) . . . . ?
S(9B) S(9A) C(91A) F(93A) -81(5) . . . . ?
O(93B) S(9A) C(91A) F(93A) 11(6) . . . . ?
O(92A) S(9A) C(91A) F(93A) -28(5) . . . . ?
O(91A) S(9A) C(91A) F(93A) -151(4) . . . . ?
O(93A) S(9A) C(91A) F(93A) 93(4) . . . . ?
C(91B) S(9A) C(91A) F(93A) 105(9) . . . . ?
O(92B) S(9A) C(91A) F(93A) -70(4) . . . . ?
S(9B) S(9A) C(91A) F(92A) 178(4) . . . . ?
O(93B) S(9A) C(91A) F(92A) -91(4) . . . . ?
O(92A) S(9A) C(91A) F(92A) -129(3) . . . . ?
O(91A) S(9A) C(91A) F(92A) 108(3) . . . . ?
O(93A) S(9A) C(91A) F(92A) -8(3) . . . . ?
C(91B) S(9A) C(91A) F(92A) 4(6) . . . . ?
O(92B) S(9A) C(91A) F(92A) -171(3) . . . . ?
O(93B) S(9A) S(9B) O(92B) -13(12) . . . . ?
O(92A) S(9A) S(9B) O(92B) -21(10) . . . . ?
O(91A) S(9A) S(9B) O(92B) -152(11) . . . . ?
O(93A) S(9A) S(9B) O(92B) 60(28) . . . . ?
C(91A) S(9A) S(9B) O(92B) 102(11) . . . . ?
C(91B) S(9A) S(9B) O(92B) 103(11) . . . . ?
O(92A) S(9A) S(9B) O(93B) -8(4) . . . . ?
O(91A) S(9A) S(9B) O(93B) -139(3) . . . . ?
O(93A) S(9A) S(9B) O(93B) 73(21) . . . . ?
C(91A) S(9A) S(9B) O(93B) 115(3) . . . . ?
C(91B) S(9A) S(9B) O(93B) 116(3) . . . . ?
O(92B) S(9A) S(9B) O(93B) 13(12) . . . . ?
O(93B) S(9A) S(9B) C(91B) -116(3) . . . . ?
O(92A) S(9A) S(9B) C(91B) -124(3) . . . . ?
O(91A) S(9A) S(9B) C(91B) 105.2(19) . . . . ?
O(93A) S(9A) S(9B) C(91B) -43(21) . . . . ?
C(91A) S(9A) S(9B) C(91B) -1.0(14) . . . . ?
O(92B) S(9A) S(9B) C(91B) -103(11) . . . . ?
O(93B) S(9B) O(92B) S(9A) -11(11) . . . . ?
C(91B) S(9B) O(92B) S(9A) 100(11) . . . . ?
O(93B) S(9A) O(92B) S(9B) 167(12) . . . . ?
O(92A) S(9A) O(92B) S(9B) 157(11) . . . . ?
O(91A) S(9A) O(92B) S(9B) 27(11) . . . . ?
O(93A) S(9A) O(92B) S(9B) -151(15) . . . . ?
C(91A) S(9A) O(92B) S(9B) -74(11) . . . . ?
C(91B) S(9A) O(92B) S(9B) -75(11) . . . . ?
O(92A) S(9A) O(93B) S(9B) 12(6) . . . . ?
O(91A) S(9A) O(93B) S(9B) 80(5) . . . . ?
O(93A) S(9A) O(93B) S(9B) -171(3) . . . . ?
C(91A) S(9A) O(93B) S(9B) -71(3) . . . . ?
C(91B) S(9A) O(93B) S(9B) -83(4) . . . . ?
O(92B) S(9A) O(93B) S(9B) -2(2) . . . . ?
O(92B) S(9B) O(93B) S(9A) 176(3) . . . . ?
C(91B) S(9B) O(93B) S(9A) 65(3) . . . . ?
S(9B) S(9A) C(91B) F(91B) 121(5) . . . . ?
O(93B) S(9A) C(91B) F(91B) -142(5) . . . . ?
O(92A) S(9A) C(91B) F(91B) 177(4) . . . . ?
O(91A) S(9A) C(91B) F(91B) 48(5) . . . . ?
O(93A) S(9A) C(91B) F(91B) -65(5) . . . . ?
C(91A) S(9A) C(91B) F(91B) 126(10) . . . . ?
O(92B) S(9A) C(91B) F(91B) 131(5) . . . . ?
S(9B) S(9A) C(91B) F(93B) -95(5) . . . . ?
O(93B) S(9A) C(91B) F(93B) 1(6) . . . . ?
O(92A) S(9A) C(91B) F(93B) -39(6) . . . . ?
O(91A) S(9A) C(91B) F(93B) -168(4) . . . . ?
O(93A) S(9A) C(91B) F(93B) 79(5) . . . . ?
C(91A) S(9A) C(91B) F(93B) -90(6) . . . . ?
O(92B) S(9A) C(91B) F(93B) -85(4) . . . . ?
S(9B) S(9A) C(91B) F(92B) 19(4) . . . . ?
O(93B) S(9A) C(91B) F(92B) 115(4) . . . . ?
O(92A) S(9A) C(91B) F(92B) 74(4) . . . . ?
O(91A) S(9A) C(91B) F(92B) -54(4) . . . . ?
O(93A) S(9A) C(91B) F(92B) -167(4) . . . . ?
C(91A) S(9A) C(91B) F(92B) 24(8) . . . . ?
O(92B) S(9A) C(91B) F(92B) 28(4) . . . . ?
O(93B) S(9A) C(91B) S(9B) 96(4) . . . . ?
O(92A) S(9A) C(91B) S(9B) 56(3) . . . . ?
O(91A) S(9A) C(91B) S(9B) -72.6(16) . . . . ?
O(93A) S(9A) C(91B) S(9B) 174(3) . . . . ?
C(91A) S(9A) C(91B) S(9B) 5(7) . . . . ?
O(92B) S(9A) C(91B) S(9B) 9.9(19) . . . . ?
S(9A) S(9B) C(91B) F(91B) -75(6) . . . . ?
O(92B) S(9B) C(91B) F(91B) 120(6) . . . . ?
O(93B) S(9B) C(91B) F(91B) -122(5) . . . . ?
S(9A) S(9B) C(91B) F(93B) 94(4) . . . . ?
O(92B) S(9B) C(91B) F(93B) -70(4) . . . . ?
O(93B) S(9B) C(91B) F(93B) 47(4) . . . . ?
S(9A) S(9B) C(91B) F(92B) -162(4) . . . . ?
O(92B) S(9B) C(91B) F(92B) 33(4) . . . . ?
O(93B) S(9B) C(91B) F(92B) 151(3) . . . . ?
O(92B) S(9B) C(91B) S(9A) -165(3) . . . . ?
O(93B) S(9B) C(91B) S(9A) -47(3) . . . . ?
N(111) Pt(1) N(11) C(12) 179(2) . . . . ?
C(1) Pt(1) N(11) C(12) -2(3) . . . . ?
N(117) Pt(1) N(11) C(12) 175(3) . . . . ?
N(111) Pt(1) N(11) C(16) 0.2(17) . . . . ?
C(1) Pt(1) N(11) C(16) 179.5(18) . . . . ?
N(117) Pt(1) N(11) C(16) -4(4) . . . . ?
C(2) Pt(2) N(21) C(26) -178.8(16) . . . . ?
N(211) Pt(2) N(21) C(26) 0.4(16) . . . . ?
N(217) Pt(2) N(21) C(26) 2(3) . . . . ?
C(2) Pt(2) N(21) C(22) 1(2) . . . . ?
N(211) Pt(2) N(21) C(22) -180(2) . . . . ?
N(217) Pt(2) N(21) C(22) -178(2) . . . . ?
C(1) Pt(1) N(111) C(111) 127(72) . . . . ?
N(117) Pt(1) N(111) C(111) -1(2) . . . . ?
N(11) Pt(1) N(111) C(111) -179(2) . . . . ?
C(1) Pt(1) N(111) C(17) -51(73) . . . . ?
N(117) Pt(1) N(111) C(17) -179(2) . . . . ?
N(11) Pt(1) N(111) C(17) 2.6(18) . . . . ?
N(111) Pt(1) N(117) C(112) 1(2) . . . . ?
C(1) Pt(1) N(117) C(112) -178(2) . . . . ?
N(11) Pt(1) N(117) C(112) 5(4) . . . . ?
N(111) Pt(1) N(117) C(116) 176(3) . . . . ?
C(1) Pt(1) N(117) C(116) -3(3) . . . . ?
N(11) Pt(1) N(117) C(116) 180(2) . . . . ?
C(2) Pt(2) N(211) C(211) -57(62) . . . . ?
N(217) Pt(2) N(211) C(211) 3.3(18) . . . . ?
N(21) Pt(2) N(211) C(211) -177.3(19) . . . . ?
C(2) Pt(2) N(211) C(27) 119(61) . . . . ?
N(217) Pt(2) N(211) C(27) 179.7(18) . . . . ?
N(21) Pt(2) N(211) C(27) -0.9(17) . . . . ?
C(2) Pt(2) N(217) C(212) 176.3(18) . . . . ?
N(211) Pt(2) N(217) C(212) -2.8(18) . . . . ?
N(21) Pt(2) N(217) C(212) -5(3) . . . . ?
C(2) Pt(2) N(217) C(216) 3(2) . . . . ?
N(211) Pt(2) N(217) C(216) -176(2) . . . . ?
N(21) Pt(2) N(217) C(216) -178(2) . . . . ?
N(111) Pt(1) C(1) N(1) -18(100) . . . . ?
N(117) Pt(1) C(1) N(1) 109(41) . . . . ?
N(11) Pt(1) C(1) N(1) -72(41) . . . . ?
N(211) Pt(2) C(2) N(2) -27(87) . . . . ?
N(217) Pt(2) C(2) N(2) -87(34) . . . . ?
N(21) Pt(2) C(2) N(2) 93(34) . . . . ?
C(16) N(11) C(12) C(13) 2(4) . . . . ?
Pt(1) N(11) C(12) C(13) -176.4(19) . . . . ?
N(11) C(12) C(13) C(14) -7(4) . . . . ?
C(12) C(13) C(14) C(15) 5(4) . . . . ?
C(13) C(14) C(15) C(16) 0(4) . . . . ?
C(14) C(15) C(16) N(11) -4(4) . . . . ?
C(14) C(15) C(16) C(17) -179(3) . . . . ?
C(12) N(11) C(16) C(15) 3(4) . . . . ?
Pt(1) N(11) C(16) C(15) -178.2(17) . . . . ?
C(12) N(11) C(16) C(17) 178(3) . . . . ?
Pt(1) N(11) C(16) C(17) -3(3) . . . . ?
C(111) N(111) C(17) C(18) 2(4) . . . . ?
Pt(1) N(111) C(17) C(18) -180(2) . . . . ?
C(111) N(111) C(17) C(16) 177(2) . . . . ?
Pt(1) N(111) C(17) C(16) -5(3) . . . . ?
C(15) C(16) C(17) C(18) -6(5) . . . . ?
N(11) C(16) C(17) C(18) 180(2) . . . . ?
C(15) C(16) C(17) N(111) 179(2) . . . . ?
N(11) C(16) C(17) N(111) 5(3) . . . . ?
N(111) C(17) C(18) C(19) -3(4) . . . . ?
C(16) C(17) C(18) C(19) -177(2) . . . . ?
C(195) N(191) C(19) C(18) 175(2) . . . . ?
C(192) N(191) C(19) C(18) 6(4) . . . . ?
C(195) N(191) C(19) C(110) -4(4) . . . . ?
C(192) N(191) C(19) C(110) -173(2) . . . . ?
C(17) C(18) C(19) N(191) -180(2) . . . . ?
C(17) C(18) C(19) C(110) -1(4) . . . . ?
C(26) N(21) C(22) C(23) -2(4) . . . . ?
Pt(2) N(21) C(22) C(23) 178(2) . . . . ?
N(21) C(22) C(23) C(24) 5(4) . . . . ?
C(22) C(23) C(24) C(25) -4(5) . . . . ?
C(23) C(24) C(25) C(26) 0(4) . . . . ?
C(24) C(25) C(26) N(21) 2(4) . . . . ?
C(24) C(25) C(26) C(27) -179(2) . . . . ?
C(22) N(21) C(26) C(25) -1(3) . . . . ?
Pt(2) N(21) C(26) C(25) 178.6(18) . . . . ?
C(22) N(21) C(26) C(27) -180(2) . . . . ?
Pt(2) N(21) C(26) C(27) 0(3) . . . . ?
C(211) N(211) C(27) C(28) -2(4) . . . . ?
Pt(2) N(211) C(27) C(28) -178.2(19) . . . . ?
C(211) N(211) C(27) C(26) 177(2) . . . . ?
Pt(2) N(211) C(27) C(26) 1(3) . . . . ?
C(25) C(26) C(27) N(211) -179(2) . . . . ?
N(21) C(26) C(27) N(211) -1(3) . . . . ?
C(25) C(26) C(27) C(28) 0(4) . . . . ?
N(21) C(26) C(27) C(28) 178(2) . . . . ?
N(211) C(27) C(28) C(29) 1(4) . . . . ?
C(26) C(27) C(28) C(29) -178(2) . . . . ?
C(295) N(291) C(29) C(210) 9(4) . . . . ?
C(292) N(291) C(29) C(210) 178(3) . . . . ?
C(295) N(291) C(29) C(28) -175(3) . . . . ?
C(292) N(291) C(29) C(28) -6(4) . . . . ?
C(27) C(28) C(29) N(291) -177(3) . . . . ?
C(27) C(28) C(29) C(210) -1(4) . . . . ?
O(83) S(8) C(81) F(81) 176(3) . . . . ?
O(81) S(8) C(81) F(81) 58(3) . . . . ?
O(82) S(8) C(81) F(81) -59(3) . . . . ?
O(83) S(8) C(81) F(83) -59(3) . . . . ?
O(81) S(8) C(81) F(83) -178(2) . . . . ?
O(82) S(8) C(81) F(83) 65(3) . . . . ?
O(83) S(8) C(81) F(82) 58(3) . . . . ?
O(81) S(8) C(81) F(82) -60(3) . . . . ?
O(82) S(8) C(81) F(82) -177(2) . . . . ?
N(191) C(19) C(110) C(111) -176(3) . . . . ?
C(18) C(19) C(110) C(111) 5(4) . . . . ?
C(17) N(111) C(111) C(110) 2(4) . . . . ?
Pt(1) N(111) C(111) C(110) -176(2) . . . . ?
C(17) N(111) C(111) C(112) 178(2) . . . . ?
Pt(1) N(111) C(111) C(112) 0(3) . . . . ?
C(19) C(110) C(111) N(111) -6(4) . . . . ?
C(19) C(110) C(111) C(112) 180(2) . . . . ?
C(116) N(117) C(112) C(113) 5(4) . . . . ?
Pt(1) N(117) C(112) C(113) 179.8(19) . . . . ?
C(116) N(117) C(112) C(111) -177(2) . . . . ?
Pt(1) N(117) C(112) C(111) -2(3) . . . . ?
N(111) C(111) C(112) N(117) 1(3) . . . . ?
C(110) C(111) C(112) N(117) 176(3) . . . . ?
N(111) C(111) C(112) C(113) 180(2) . . . . ?
C(110) C(111) C(112) C(113) -5(4) . . . . ?
N(117) C(112) C(113) C(114) -3(4) . . . . ?
C(111) C(112) C(113) C(114) 178(2) . . . . ?
C(112) C(113) C(114) C(115) 2(4) . . . . ?
C(113) C(114) C(115) C(116) -2(5) . . . . ?
C(112) N(117) C(116) C(115) -5(5) . . . . ?
Pt(1) N(117) C(116) C(115) -179(2) . . . . ?
C(114) C(115) C(116) N(117) 3(5) . . . . ?
C(19) N(191) C(192) C(193) -178(3) . . . . ?
C(195) N(191) C(192) C(193) 12(3) . . . . ?
N(191) C(192) C(193) C(194) -27(4) . . . . ?
C(192) C(193) C(194) C(195) 35(5) . . . . ?
C(19) N(191) C(195) C(194) -162(3) . . . . ?
C(192) N(191) C(195) C(194) 7(4) . . . . ?
C(193) C(194) C(195) N(191) -26(5) . . . . ?
N(291) C(29) C(210) C(211) 179(3) . . . . ?
C(28) C(29) C(210) C(211) 2(4) . . . . ?
C(27) N(211) C(211) C(210) 3(4) . . . . ?
Pt(2) N(211) C(211) C(210) 179.5(18) . . . . ?
C(27) N(211) C(211) C(212) -179(2) . . . . ?
Pt(2) N(211) C(211) C(212) -3(3) . . . . ?
C(29) C(210) C(211) N(211) -4(4) . . . . ?
C(29) C(210) C(211) C(212) 180(2) . . . . ?
C(216) N(217) C(212) C(213) -6(4) . . . . ?
Pt(2) N(217) C(212) C(213) 180(2) . . . . ?
C(216) N(217) C(212) C(211) 176(2) . . . . ?
Pt(2) N(217) C(212) C(211) 2(3) . . . . ?
N(211) C(211) C(212) N(217) 1(3) . . . . ?
C(210) C(211) C(212) N(217) 178(2) . . . . ?
N(211) C(211) C(212) C(213) -177(2) . . . . ?
C(210) C(211) C(212) C(213) 0(4) . . . . ?
N(217) C(212) C(213) C(214) 7(4) . . . . ?
C(211) C(212) C(213) C(214) -175(2) . . . . ?
C(212) C(213) C(214) C(215) -7(4) . . . . ?
C(213) C(214) C(215) C(216) 8(5) . . . . ?
C(212) N(217) C(216) C(215) 5(4) . . . . ?
Pt(2) N(217) C(216) C(215) 179(2) . . . . ?
C(214) C(215) C(216) N(217) -6(4) . . . . ?
C(29) N(291) C(292) C(293) 168(3) . . . . ?
C(295) N(291) C(292) C(293) -22(3) . . . . ?
N(291) C(292) C(293) C(294) 39(3) . . . . ?
C(292) C(293) C(294) C(295) -41(3) . . . . ?
C(29) N(291) C(295) C(294) 166(3) . . . . ?
C(292) N(291) C(295) C(294) -4(3) . . . . ?
C(293) C(294) C(295) N(291) 30(3) . . . . ?
